data_7210778
loop_
_publ_author_name
'Liang, Li-Li'
'Zhao, Yi'
'Zhang, Yun-Qian'
'Tao, Zhu'
'Xue, Sai-Feng'
'Zhu, Qian-Jiang'
'Liu, Jing-Xin'

_publ_section_title
;
 Coordination nanotubes self-assembled from cucurbit[7]uril and lanthanide
 cations
;
_journal_issue 19
_journal_name_full CrystEngComm
_journal_page_first 3943
_journal_paper_doi 10.1039/c3ce40147b
_journal_volume 15
_journal_year 2013
_chemical_formula_sum 'C21 H58 Cl5 N14 O25.5 Tm Zn'
_chemical_formula_weight 1326.36
_chemical_name_systematic
;
?
;
_space_group_IT_number 15
_symmetry_cell_setting monoclinic
_symmetry_space_group_name_Hall '-C 2yc'
_symmetry_space_group_name_H-M 'C 1 2/c 1'
_atom_sites_solution_hydrogens geom
_atom_sites_solution_primary direct
_atom_sites_solution_secondary difmap
_audit_creation_method SHELXL-97
_cell_angle_alpha 90.00
_cell_angle_beta 104.698(2)
_cell_angle_gamma 90.00
_cell_formula_units_Z 8
_cell_length_a 26.4242(16)
_cell_length_b 18.8983(11)
_cell_length_c 19.8907(11)
_cell_measurement_temperature 223(2)
_cell_volume 9607.8(10)
_computing_cell_refinement 'Bruker SMART'
_computing_data_collection 'Bruker SMART'
_computing_data_reduction 'Bruker SAINT'
_computing_molecular_graphics 'Bruker SHELXTL'
_computing_publication_material 'Bruker SHELXTL'
_computing_structure_refinement 'SHELXL-97 (Sheldrick, 1997)'
_computing_structure_solution 'SHELXS-97 (Sheldrick, 1990)'
_diffrn_ambient_temperature 223(2)
_diffrn_measured_fraction_theta_full 0.992
_diffrn_measured_fraction_theta_max 0.992
_diffrn_measurement_device_type 'Bruker CCD Area Detector'
_diffrn_measurement_method '\f and \w scan'
_diffrn_radiation_monochromator graphite
_diffrn_radiation_source 'fine-focus sealed tube'
_diffrn_radiation_type MoK\a
_diffrn_radiation_wavelength 0.71073
_diffrn_reflns_av_R_equivalents 0.0577
_diffrn_reflns_av_sigmaI/netI 0.0465
_diffrn_reflns_limit_h_max 32
_diffrn_reflns_limit_h_min -30
_diffrn_reflns_limit_k_max 23
_diffrn_reflns_limit_k_min -23
_diffrn_reflns_limit_l_max 23
_diffrn_reflns_limit_l_min -24
_diffrn_reflns_number 45548
_diffrn_reflns_theta_full 26.00
_diffrn_reflns_theta_max 26.00
_diffrn_reflns_theta_min 1.34
_exptl_absorpt_coefficient_mu 2.709
_exptl_absorpt_correction_T_max 0.5747
_exptl_absorpt_correction_T_min 0.5176
_exptl_absorpt_correction_type multi-scan
_exptl_absorpt_process_details 'SADABS (Bruker, 2008)'
_exptl_crystal_colour colorless
_exptl_crystal_density_diffrn 1.834
_exptl_crystal_density_method 'not measured'
_exptl_crystal_description block
_exptl_crystal_F_000 5360
_exptl_crystal_size_max 0.28
_exptl_crystal_size_mid 0.24
_exptl_crystal_size_min 0.23
_platon_squeeze_details
;
;
_refine_diff_density_max 3.874
_refine_diff_density_min -4.386
_refine_diff_density_rms 0.176
_refine_ls_extinction_method none
_refine_ls_goodness_of_fit_ref 1.065
_refine_ls_hydrogen_treatment constr
_refine_ls_matrix_type full
_refine_ls_number_parameters 488
_refine_ls_number_reflns 9378
_refine_ls_number_restraints 6
_refine_ls_restrained_S_all 1.075
_refine_ls_R_factor_all 0.0718
_refine_ls_R_factor_gt 0.0606
_refine_ls_shift/su_max 0.009
_refine_ls_shift/su_mean 0.000
_refine_ls_structure_factor_coef Fsqd
_refine_ls_weighting_details 'calc w=1/[\s^2^(Fo^2^)+(0.1183P)^2^+72.7058P] where P=(Fo^2^+2Fc^2^)/3'
_refine_ls_weighting_scheme calc
_refine_ls_wR_factor_gt 0.1817
_refine_ls_wR_factor_ref 0.1911
_reflns_number_gt 7433
_reflns_number_total 9378
_reflns_threshold_expression >2sigma(I)
_cod_data_source_file c3ce40147b.txt
_cod_data_source_block p11
_cod_original_sg_symbol_H-M 'C 2/c'
_cod_original_formula_sum 'C21 H58 Cl5 N14 O25.50 Tm Zn'
_cod_database_code 7210778

loop_
_symmetry_equiv_pos_as_xyz
'x, y, z'
'-x, y, -z+1/2'
'x+1/2, y+1/2, z'
'-x+1/2, y+1/2, -z+1/2'
'-x, -y, -z'
'x, -y, z-1/2'
'-x+1/2, -y+1/2, -z'
'x+1/2, -y+1/2, z-1/2'

loop_
_atom_site_label
_atom_site_type_symbol
_atom_site_fract_x
_atom_site_fract_y
_atom_site_fract_z
_atom_site_U_iso_or_equiv
_atom_site_adp_type
_atom_site_occupancy
_atom_site_symmetry_multiplicity
_atom_site_calc_flag
_atom_site_refinement_flags
Cl5 Cl 0.22365(11) 0.27835(15) -0.35700(16) 0.0812(8) Uani 1 1 d .
Cl1 Cl 0.32545(7) 0.15345(10) -0.20404(11) 0.0501(5) Uani 1 1 d .
Cl2 Cl 0.31616(11) -0.03621(13) -0.25236(18) 0.0904(8) Uani 1 1 d .
Cl3 Cl 0.44292(14) 0.05519(19) -0.2076(4) 0.165(3) Uani 1 1 d .
Cl4 Cl 0.3730(4) 0.0301(4) -0.0695(4) 0.210(4) Uani 1 1 d U
Zn1 Zn 0.36487(6) 0.04914(7) -0.19403(15) 0.1495(10) Uani 1 1 d .
O1W O -0.01319(18) 0.2003(3) -0.0046(2) 0.0400(12) Uani 1 1 d .
O2W O 0.0389(2) 0.1354(2) -0.0971(2) 0.0416(12) Uani 1 1 d .
O3W O 0.11378(19) 0.1069(2) 0.0212(2) 0.0389(11) Uani 1 1 d .
O4W O 0.15122(18) 0.2593(3) 0.0633(3) 0.0458(13) Uani 1 1 d .
O5W O 0.0562(2) 0.3259(3) 0.0387(3) 0.0436(12) Uani 1 1 d .
Tm1 Tm 0.072736(9) 0.214606(13) -0.005053(12) 0.02364(8) Uani 1 1 d .
C1 C 0.1443(2) 0.2252(3) -0.1269(3) 0.0228(13) Uani 1 1 d .
C2 C 0.1823(2) 0.2058(3) -0.2188(3) 0.0224(12) Uani 1 1 d .
H2 H 0.2202 0.2124 -0.2140 0.027 Uiso 1 1 calc R
C3 C 0.1520(2) 0.2765(3) -0.2295(3) 0.0247(13) Uani 1 1 d .
H3 H 0.1751 0.3167 -0.2337 0.030 Uiso 1 1 calc R
C4 C 0.1182(2) 0.2016(3) -0.3246(3) 0.0254(13) Uani 1 1 d .
C5 C 0.1083(2) 0.3449(3) -0.1504(3) 0.0241(12) Uani 1 1 d .
H5A H 0.1251 0.3867 -0.1644 0.029 Uiso 1 1 calc R
H5B H 0.1145 0.3461 -0.0997 0.029 Uiso 1 1 calc R
C6 C 0.0787(2) 0.3197(3) -0.3311(3) 0.0277(13) Uani 1 1 d .
H6A H 0.0682 0.3073 -0.3805 0.033 Uiso 1 1 calc R
H6B H 0.0990 0.3636 -0.3267 0.033 Uiso 1 1 calc R
C7 C 0.0164(2) 0.3180(3) -0.1527(3) 0.0257(13) Uani 1 1 d .
C8 C 0.0296(2) 0.3785(3) -0.2489(3) 0.0243(13) Uani 1 1 d .
H8 H 0.0428 0.4267 -0.2541 0.029 Uiso 1 1 calc R
C9 C 0.1846(2) 0.1072(3) -0.3042(3) 0.0292(14) Uani 1 1 d .
H9A H 0.1707 0.1021 -0.3546 0.035 Uiso 1 1 calc R
H9B H 0.2219 0.1186 -0.2952 0.035 Uiso 1 1 calc R
C10 C 0.2023(2) 0.1226(3) -0.1156(3) 0.0280(14) Uani 1 1 d .
H10A H 0.1975 0.1236 -0.0683 0.034 Uiso 1 1 calc R
H10B H 0.2394 0.1311 -0.1125 0.034 Uiso 1 1 calc R
C11 C 0.1620(2) -0.0183(3) -0.3089(3) 0.0307(14) Uani 1 1 d .
C12 C 0.2094(2) 0.0242(3) -0.2000(3) 0.0244(13) Uani 1 1 d .
H12 H 0.2469 0.0363 -0.1930 0.029 Uiso 1 1 calc R
C13 C 0.2009(2) -0.0572(3) -0.1959(3) 0.0257(13) Uani 1 1 d .
H13 H 0.2343 -0.0833 -0.1798 0.031 Uiso 1 1 calc R
C14 C 0.1649(2) 0.0023(3) -0.1147(3) 0.0280(13) Uani 1 1 d .
C15 C 0.1685(2) -0.1475(3) -0.2896(3) 0.0290(13) Uani 1 1 d .
H15A H 0.2001 -0.1738 -0.2667 0.035 Uiso 1 1 calc R
H15B H 0.1660 -0.1474 -0.3396 0.035 Uiso 1 1 calc R
C16 C 0.1589(2) -0.1273(3) -0.1148(3) 0.0291(14) Uani 1 1 d .
H16A H 0.1908 -0.1560 -0.1057 0.035 Uiso 1 1 calc R
H16B H 0.1510 -0.1180 -0.0700 0.035 Uiso 1 1 calc R
C17 C 0.0804(2) -0.2018(3) -0.3280(3) 0.0233(13) Uani 1 1 d .
C18 C 0.1239(2) -0.2165(3) -0.2113(3) 0.0232(13) Uani 1 1 d .
H18 H 0.1554 -0.2462 -0.1940 0.028 Uiso 1 1 calc R
C19 C 0.0733(2) -0.2613(3) -0.2270(3) 0.0228(12) Uani 1 1 d .
H19 H 0.0811 -0.3124 -0.2205 0.027 Uiso 1 1 calc R
C20 C 0.0715(2) -0.1812(3) -0.1386(3) 0.0272(13) Uani 1 1 d .
C21 C -0.0014(2) -0.2707(3) -0.3372(3) 0.0261(13) Uani 1 1 d .
H21A H -0.0033 -0.3211 -0.3265 0.031 Uiso 1 1 calc R
H21B H -0.0045 -0.2666 -0.3872 0.031 Uiso 1 1 calc R
N1 N 0.17155(19) 0.1788(3) -0.1557(2) 0.0245(11) Uani 1 1 d .
N2 N 0.1325(2) 0.2829(2) -0.1695(3) 0.0258(11) Uani 1 1 d .
N3 N 0.15759(19) 0.1653(2) -0.2798(2) 0.0255(11) Uani 1 1 d .
N4 N 0.11171(19) 0.2648(3) -0.2943(3) 0.0263(11) Uani 1 1 d .
N5 N 0.05264(18) 0.3490(2) -0.1812(2) 0.0237(11) Uani 1 1 d .
N6 N 0.03164(18) 0.3328(3) -0.3072(2) 0.0237(11) Uani 1 1 d .
N7 N 0.1788(2) 0.0408(3) -0.2710(2) 0.0273(11) Uani 1 1 d .
N8 N 0.1735(2) -0.0762(3) -0.2648(3) 0.0303(12) Uani 1 1 d .
N9 N 0.18802(19) 0.0534(3) -0.1454(2) 0.0266(11) Uani 1 1 d .
N11 N 0.12355(18) -0.1839(3) -0.2776(2) 0.0233(10) Uani 1 1 d .
N12 N 0.04867(18) -0.2442(3) -0.3002(2) 0.0248(11) Uani 1 1 d .
N13 N 0.11627(19) -0.1673(3) -0.1582(2) 0.0277(11) Uani 1 1 d .
N14 N 0.04507(19) -0.2353(3) -0.1785(2) 0.0252(11) Uani 1 1 d .
N19 N 0.1687(2) -0.0603(3) -0.1453(2) 0.0275(11) Uani 1 1 d .
O1 O 0.13354(17) 0.2179(2) -0.0706(2) 0.0298(10) Uani 1 1 d .
O2 O 0.02668(16) 0.2839(2) -0.0982(2) 0.0271(10) Uani 1 1 d .
O3 O 0.09323(18) 0.1808(2) -0.3815(2) 0.0356(11) Uani 1 1 d .
O4 O 0.1399(2) -0.0196(3) -0.3697(2) 0.0470(14) Uani 1 1 d .
O5 O 0.07088(16) -0.1845(2) -0.3899(2) 0.0293(10) Uani 1 1 d .
O6 O 0.05704(18) -0.1501(2) -0.0926(2) 0.0363(11) Uani 1 1 d .
O7 O 0.14534(19) 0.0121(2) -0.0652(2) 0.0404(11) Uani 1 1 d .

loop_
_atom_site_aniso_label
_atom_site_aniso_U_11
_atom_site_aniso_U_22
_atom_site_aniso_U_33
_atom_site_aniso_U_23
_atom_site_aniso_U_13
_atom_site_aniso_U_12
Cl5 0.0770(15) 0.0932(18) 0.0812(17) -0.0047(13) 0.0344(13) -0.0363(13)
Cl1 0.0534(10) 0.0374(9) 0.0640(12) -0.0096(8) 0.0232(9) -0.0081(8)
Cl2 0.0886(15) 0.0502(12) 0.153(2) -0.0358(14) 0.0682(16) -0.0101(12)
Cl3 0.078(2) 0.078(2) 0.362(11) -0.102(4) 0.108(4) -0.0120(17)
Cl4 0.201(7) 0.217(6) 0.194(5) 0.076(5) 0.032(5) 0.019(5)
Zn1 0.0653(8) 0.0457(7) 0.320(3) -0.0149(11) 0.0162(13) 0.0027(6)
O1W 0.034(2) 0.063(3) 0.022(2) 0.003(2) 0.0038(19) -0.012(2)
O2W 0.063(3) 0.032(2) 0.026(2) -0.0082(19) 0.004(2) -0.008(2)
O3W 0.059(3) 0.036(2) 0.026(2) 0.0041(19) 0.018(2) 0.009(2)
O4W 0.037(2) 0.067(3) 0.035(3) -0.018(2) 0.010(2) -0.014(2)
O5W 0.056(3) 0.035(3) 0.040(3) -0.007(2) 0.011(2) -0.001(2)
Tm1 0.02855(14) 0.02740(15) 0.01579(13) -0.00069(9) 0.00711(10) -0.00267(10)
C1 0.021(3) 0.028(3) 0.019(3) -0.002(2) 0.005(2) -0.003(2)
C2 0.021(3) 0.029(3) 0.018(3) -0.002(2) 0.007(2) -0.001(2)
C3 0.024(3) 0.026(3) 0.026(3) 0.000(2) 0.010(2) -0.004(2)
C4 0.024(3) 0.033(3) 0.019(3) 0.002(2) 0.005(2) -0.005(2)
C5 0.030(3) 0.022(3) 0.022(3) 0.000(2) 0.010(2) -0.001(2)
C6 0.032(3) 0.034(3) 0.018(3) 0.003(2) 0.009(2) 0.001(3)
C7 0.027(3) 0.020(3) 0.032(3) -0.005(2) 0.012(2) -0.001(2)
C8 0.033(3) 0.022(3) 0.017(3) 0.002(2) 0.007(2) -0.005(2)
C9 0.038(3) 0.024(3) 0.027(3) 0.000(2) 0.011(3) -0.003(2)
C10 0.029(3) 0.027(3) 0.024(3) -0.002(2) 0.000(2) 0.003(2)
C11 0.035(3) 0.030(3) 0.027(3) 0.005(3) 0.007(3) 0.000(3)
C12 0.027(3) 0.024(3) 0.023(3) -0.002(2) 0.009(2) -0.004(2)
C13 0.033(3) 0.022(3) 0.022(3) -0.003(2) 0.006(2) -0.004(2)
C14 0.036(3) 0.030(3) 0.019(3) 0.003(2) 0.009(2) 0.001(3)
C15 0.038(3) 0.032(3) 0.021(3) -0.009(2) 0.013(2) -0.010(3)
C16 0.038(3) 0.029(3) 0.020(3) -0.005(2) 0.006(2) -0.005(3)
C17 0.032(3) 0.017(3) 0.023(3) 0.000(2) 0.010(2) 0.000(2)
C18 0.025(3) 0.028(3) 0.017(3) 0.003(2) 0.007(2) 0.000(2)
C19 0.028(3) 0.025(3) 0.017(3) 0.003(2) 0.006(2) 0.000(2)
C20 0.034(3) 0.027(3) 0.022(3) 0.002(2) 0.010(2) -0.004(2)
C21 0.028(3) 0.031(3) 0.020(3) 0.000(2) 0.008(2) 0.000(2)
N1 0.029(2) 0.026(2) 0.018(2) 0.0008(19) 0.0051(19) 0.000(2)
N2 0.029(2) 0.029(3) 0.022(2) -0.0020(19) 0.011(2) 0.0038(19)
N3 0.029(2) 0.022(2) 0.024(2) -0.0004(19) 0.004(2) 0.0001(19)
N4 0.027(2) 0.026(2) 0.026(3) 0.000(2) 0.005(2) 0.001(2)
N5 0.027(2) 0.023(2) 0.023(2) -0.0002(19) 0.0094(19) 0.0007(19)
N6 0.026(2) 0.031(3) 0.016(2) -0.0031(19) 0.0082(18) -0.0014(19)
N7 0.038(3) 0.024(2) 0.020(2) 0.0017(19) 0.008(2) 0.003(2)
N8 0.038(3) 0.027(3) 0.029(3) -0.002(2) 0.015(2) -0.006(2)
N9 0.036(3) 0.027(3) 0.018(2) -0.0025(19) 0.009(2) 0.001(2)
N11 0.029(2) 0.026(2) 0.018(2) -0.0008(19) 0.0120(19) 0.001(2)
N12 0.027(2) 0.032(3) 0.016(2) -0.001(2) 0.0064(18) 0.000(2)
N13 0.034(2) 0.030(3) 0.022(2) -0.008(2) 0.013(2) -0.008(2)
N14 0.027(2) 0.031(3) 0.018(2) -0.001(2) 0.0078(19) -0.005(2)
N19 0.042(3) 0.025(2) 0.019(2) -0.0017(19) 0.014(2) -0.007(2)
O1 0.031(2) 0.040(2) 0.021(2) 0.0032(17) 0.0123(17) 0.0021(17)
O2 0.030(2) 0.039(2) 0.0125(19) 0.0096(16) 0.0061(16) -0.0006(17)
O3 0.040(2) 0.037(2) 0.027(2) -0.0072(19) 0.0022(19) 0.001(2)
O4 0.076(3) 0.036(3) 0.022(2) 0.000(2) 0.000(2) -0.009(2)
O5 0.035(2) 0.034(2) 0.020(2) 0.0014(17) 0.0083(17) 0.0003(18)
O6 0.050(2) 0.036(2) 0.030(2) -0.0075(19) 0.0241(19) -0.004(2)
O7 0.056(3) 0.040(3) 0.033(2) -0.008(2) 0.026(2) -0.002(2)

loop_
_atom_type_symbol
_atom_type_description
_atom_type_scat_dispersion_real
_atom_type_scat_dispersion_imag
_atom_type_scat_source
C C 0.0033 0.0016 'International Tables Vol C Tables 4.2.6.8 and 6.1.1.4'
H H 0.0000 0.0000 'International Tables Vol C Tables 4.2.6.8 and 6.1.1.4'
N N 0.0061 0.0033 'International Tables Vol C Tables 4.2.6.8 and 6.1.1.4'
O O 0.0106 0.0060 'International Tables Vol C Tables 4.2.6.8 and 6.1.1.4'
Cl Cl 0.1484 0.1585 'International Tables Vol C Tables 4.2.6.8 and 6.1.1.4'
Zn Zn 0.2839 1.4301 'International Tables Vol C Tables 4.2.6.8 and 6.1.1.4'
Tm Tm -0.3139 5.2483 'International Tables Vol C Tables 4.2.6.8 and 6.1.1.4'

loop_
_geom_angle_atom_site_label_1
_geom_angle_atom_site_label_2
_geom_angle_atom_site_label_3
_geom_angle
_geom_angle_site_symmetry_1
_geom_angle_site_symmetry_3
Cl3 Zn1 Cl2 115.08(18) . .
Cl3 Zn1 Cl1 112.69(14) . .
Cl2 Zn1 Cl1 113.95(11) . .
Cl3 Zn1 Cl4 107.1(3) . .
Cl2 Zn1 Cl4 108.3(2) . .
Cl1 Zn1 Cl4 98.0(2) . .
O1W Tm1 O3W 107.78(18) . .
O1W Tm1 O1 146.87(15) . .
O3W Tm1 O1 78.28(16) . .
O1W Tm1 O4W 140.98(17) . .
O3W Tm1 O4W 83.70(19) . .
O1 Tm1 O4W 71.13(16) . .
O1W Tm1 O2 75.66(16) . .
O3W Tm1 O2 142.54(15) . .
O1 Tm1 O2 80.50(15) . .
O4W Tm1 O2 117.74(17) . .
O1W Tm1 O5W 80.04(18) . .
O3W Tm1 O5W 145.60(16) . .
O1 Tm1 O5W 113.83(16) . .
O4W Tm1 O5W 71.46(18) . .
O2 Tm1 O5W 71.66(16) . .
O1W Tm1 O2W 75.39(18) . .
O3W Tm1 O2W 71.26(16) . .
O1 Tm1 O2W 76.10(17) . .
O4W Tm1 O2W 142.07(18) . .
O2 Tm1 O2W 73.88(16) . .
O5W Tm1 O2W 141.56(17) . .
O1W Tm1 O5 72.79(15) . 6_556
O3W Tm1 O5 72.12(15) . 6_556
O1 Tm1 O5 137.56(14) . 6_556
O4W Tm1 O5 75.94(16) . 6_556
O2 Tm1 O5 139.82(15) . 6_556
O5W Tm1 O5 78.87(16) . 6_556
O2W Tm1 O5 120.05(16) . 6_556
O1 C1 N1 125.8(5) . .
O1 C1 N2 125.7(5) . .
N1 C1 N2 108.6(5) . .
N3 C2 N1 113.4(5) . .
N3 C2 C3 103.6(4) . .
N1 C2 C3 102.5(5) . .
N3 C2 H2 112.2 . .
N1 C2 H2 112.2 . .
C3 C2 H2 112.2 . .
N2 C3 N4 114.4(5) . .
N2 C3 C2 104.1(5) . .
N4 C3 C2 103.0(4) . .
N2 C3 H3 111.6 . .
N4 C3 H3 111.6 . .
C2 C3 H3 111.6 . .
O3 C4 N4 126.3(6) . .
O3 C4 N3 125.7(6) . .
N4 C4 N3 108.0(5) . .
N2 C5 N5 114.0(5) . .
N2 C5 H5A 108.8 . .
N5 C5 H5A 108.8 . .
N2 C5 H5B 108.8 . .
N5 C5 H5B 108.8 . .
H5A C5 H5B 107.7 . .
N4 C6 N6 114.5(5) . .
N4 C6 H6A 108.6 . .
N6 C6 H6A 108.6 . .
N4 C6 H6B 108.6 . .
N6 C6 H6B 108.6 . .
H6A C6 H6B 107.6 . .
O2 C7 N6 126.4(5) . 2_554
O2 C7 N5 124.8(5) . .
N6 C7 N5 108.7(5) 2_554 .
N5 C8 N6 115.0(5) . .
N5 C8 C8 102.0(5) . 2_554
N6 C8 C8 102.6(4) . 2_554
N5 C8 H8 112.1 . .
N6 C8 H8 112.1 . .
C8 C8 H8 112.1 2_554 .
N7 C9 N3 112.6(5) . .
N7 C9 H9A 109.1 . .
N3 C9 H9A 109.1 . .
N7 C9 H9B 109.1 . .
N3 C9 H9B 109.1 . .
H9A C9 H9B 107.8 . .
N1 C10 N9 112.7(5) . .
N1 C10 H10A 109.1 . .
N9 C10 H10A 109.1 . .
N1 C10 H10B 109.1 . .
N9 C10 H10B 109.1 . .
H10A C10 H10B 107.8 . .
O4 C11 N7 125.7(6) . .
O4 C11 N8 126.3(6) . .
N7 C11 N8 108.0(5) . .
N9 C12 N7 114.3(5) . .
N9 C12 C13 104.3(5) . .
N7 C12 C13 102.1(4) . .
N9 C12 H12 111.9 . .
N7 C12 H12 111.9 . .
C13 C12 H12 111.9 . .
N8 C13 N19 113.9(5) . .
N8 C13 C12 104.1(5) . .
N19 C13 C12 100.9(4) . .
N8 C13 H13 112.3 . .
N19 C13 H13 112.3 . .
C12 C13 H13 112.3 . .
O7 C14 N19 125.8(6) . .
O7 C14 N9 125.1(6) . .
N19 C14 N9 109.0(5) . .
N8 C15 N11 113.6(5) . .
N8 C15 H15A 108.8 . .
N11 C15 H15A 108.8 . .
N8 C15 H15B 108.8 . .
N11 C15 H15B 108.8 . .
H15A C15 H15B 107.7 . .
N13 C16 N19 113.5(5) . .
N13 C16 H16A 108.9 . .
N19 C16 H16A 108.9 . .
N13 C16 H16B 108.9 . .
N19 C16 H16B 108.9 . .
H16A C16 H16B 107.7 . .
O5 C17 N11 126.2(5) . .
O5 C17 N12 124.5(5) . .
N11 C17 N12 109.4(5) . .
N11 C18 N13 114.6(5) . .
N11 C18 C19 104.1(4) . .
N13 C18 C19 102.9(5) . .
N11 C18 H18 111.6 . .
N13 C18 H18 111.6 . .
C19 C18 H18 111.6 . .
N14 C19 N12 114.3(5) . .
N14 C19 C18 104.2(4) . .
N12 C19 C18 102.9(4) . .
N14 C19 H19 111.6 . .
N12 C19 H19 111.6 . .
C18 C19 H19 111.6 . .
O6 C20 N13 125.3(5) . .
O6 C20 N14 125.4(6) . .
N13 C20 N14 109.3(5) . .
N12 C21 N14 114.4(5) . 2_554
N12 C21 H21A 108.6 . .
N14 C21 H21A 108.6 2_554 .
N12 C21 H21B 108.6 . .
N14 C21 H21B 108.6 2_554 .
H21A C21 H21B 107.6 . .
C1 N1 C2 112.5(5) . .
C1 N1 C10 121.7(5) . .
C2 N1 C10 122.1(5) . .
C1 N2 C3 112.2(5) . .
C1 N2 C5 122.5(5) . .
C3 N2 C5 125.0(5) . .
C4 N3 C2 112.8(5) . .
C4 N3 C9 121.1(5) . .
C2 N3 C9 121.6(5) . .
C4 N4 C6 122.3(5) . .
C4 N4 C3 112.1(5) . .
C6 N4 C3 123.5(5) . .
C7 N5 C8 112.4(5) . .
C7 N5 C5 123.2(5) . .
C8 N5 C5 124.0(5) . .
C7 N6 C8 112.0(5) 2_554 .
C7 N6 C6 121.7(5) 2_554 .
C8 N6 C6 124.4(5) . .
C11 N7 C9 121.2(5) . .
C11 N7 C12 112.3(5) . .
C9 N7 C12 121.9(5) . .
C11 N8 C13 112.7(5) . .
C11 N8 C15 122.7(5) . .
C13 N8 C15 123.3(5) . .
C14 N9 C10 123.7(5) . .
C14 N9 C12 111.6(5) . .
C10 N9 C12 122.6(5) . .
C17 N11 C15 124.7(5) . .
C17 N11 C18 112.0(5) . .
C15 N11 C18 122.4(5) . .
C17 N12 C21 125.2(5) . .
C17 N12 C19 111.4(5) . .
C21 N12 C19 123.4(5) . .
C20 N13 C16 122.1(5) . .
C20 N13 C18 112.0(5) . .
C16 N13 C18 122.4(5) . .
C20 N14 C21 122.9(5) . 2_554
C20 N14 C19 111.4(5) . .
C21 N14 C19 124.4(5) 2_554 .
C14 N19 C16 122.4(5) . .
C14 N19 C13 113.3(5) . .
C16 N19 C13 120.8(5) . .
C1 O1 Tm1 150.5(4) . .
C7 O2 Tm1 160.7(4) . .
C17 O5 Tm1 148.1(4) . 6

loop_
_geom_bond_atom_site_label_1
_geom_bond_atom_site_label_2
_geom_bond_distance
_geom_bond_site_symmetry_2
Cl1 Zn1 2.215(2) .
Cl2 Zn1 2.202(3) .
Cl3 Zn1 2.150(4) .
Cl4 Zn1 2.459(8) .
O1W Tm1 2.289(5) .
O2W Tm1 2.358(4) .
O3W Tm1 2.304(4) .
O4W Tm1 2.331(5) .
O5W Tm1 2.358(5) .
Tm1 O1 2.312(4) .
Tm1 O2 2.342(4) .
Tm1 O5 2.372(4) 6_556
C1 O1 1.232(7) .
C1 N1 1.351(8) .
C1 N2 1.367(7) .
C2 N3 1.444(7) .
C2 N1 1.446(7) .
C2 C3 1.545(8) .
C2 H2 0.9900 .
C3 N2 1.422(8) .
C3 N4 1.466(7) .
C3 H3 0.9900 .
C4 O3 1.221(7) .
C4 N4 1.368(8) .
C4 N3 1.371(7) .
C5 N2 1.430(7) .
C5 N5 1.445(7) .
C5 H5A 0.9800 .
C5 H5B 0.9800 .
C6 N4 1.433(8) .
C6 N6 1.460(8) .
C6 H6A 0.9800 .
C6 H6B 0.9800 .
C7 O2 1.231(7) .
C7 N6 1.347(7) 2_554
C7 N5 1.362(7) .
C8 N5 1.442(7) .
C8 N6 1.457(7) .
C8 C8 1.555(12) 2_554
C8 H8 0.9900 .
C9 N7 1.444(8) .
C9 N3 1.457(8) .
C9 H9A 0.9800 .
C9 H9B 0.9800 .
C10 N1 1.447(7) .
C10 N9 1.447(7) .
C10 H10A 0.9800 .
C10 H10B 0.9800 .
C11 O4 1.202(8) .
C11 N7 1.358(8) .
C11 N8 1.387(8) .
C12 N9 1.455(7) .
C12 N7 1.472(7) .
C12 C13 1.560(8) .
C12 H12 0.9900 .
C13 N8 1.425(7) .
C13 N19 1.477(8) .
C13 H13 0.9900 .
C14 O7 1.236(8) .
C14 N19 1.346(8) .
C14 N9 1.367(8) .
C15 N8 1.430(8) .
C15 N11 1.443(8) .
C15 H15A 0.9800 .
C15 H15B 0.9800 .
C16 N13 1.448(7) .
C16 N19 1.456(8) .
C16 H16A 0.9800 .
C16 H16B 0.9800 .
C17 O5 1.236(7) .
C17 N11 1.357(7) .
C17 N12 1.373(8) .
C18 N11 1.453(7) .
C18 N13 1.459(7) .
C18 C19 1.545(8) .
C18 H18 0.9900 .
C19 N14 1.448(8) .
C19 N12 1.472(7) .
C19 H19 0.9900 .
C20 O6 1.228(7) .
C20 N13 1.362(8) .
C20 N14 1.371(8) .
C21 N12 1.433(7) .
C21 N14 1.434(8) 2_554
C21 H21A 0.9800 .
C21 H21B 0.9800 .
N6 C7 1.347(7) 2_554
N14 C21 1.434(8) 2_554
O5 Tm1 2.372(4) 6

loop_
_platon_squeeze_void_nr
_platon_squeeze_void_average_x
_platon_squeeze_void_average_y
_platon_squeeze_void_average_z
_platon_squeeze_void_volume
_platon_squeeze_void_count_electrons
_platon_squeeze_void_content
1 0.000 0.000 -0.007 472 124 ' '
2 0.311 -0.145 0.000 1196 416 ' '
3 0.332 0.119 0.500 1196 416 ' '
4 0.500 0.500 0.284 472 124 ' '
